data_4346584
loop_
_publ_author_name
'Przyojski, Jacob A.'
'Kiewit, Monica L.'
'Fillman, Kathlyn L.'
'Arman, Hadi D.'
'Tonzetich, Zachary J.'

_publ_section_related_literature
;
?
;
_publ_section_title
;
 Homoleptic transition metal complexes of the 7-azaindolide ligand
 featuring \k(1)-N1 coordination.
;
_journal_issue 19
_journal_name_full 'Inorganic chemistry'
_journal_page_first 9637
_journal_page_last 9645
_journal_paper_doi 10.1021/acs.inorgchem.5b01732
_journal_volume 54
_journal_year 2015
_chemical_formula_moiety 'C28 H20 Co N8 Na2, 2(C7 H8)'
_chemical_formula_sum 'C42 H36 Co N8 Na2'
_chemical_formula_weight 757.70
_space_group_IT_number 15
_space_group_name_Hall '-C 2yc'
_space_group_name_H-M_alt 'C 1 2/c 1'
_symmetry_cell_setting monoclinic
_symmetry_space_group_name_Hall '-C 2yc'
_symmetry_space_group_name_H-M 'C 1 2/c 1'
_atom_sites_solution_hydrogens geom
_atom_sites_solution_primary direct
_atom_sites_solution_secondary difmap
_audit_creation_date 2015-03-16
_audit_creation_method SHELXL-97
_audit_update_record
;
?

;
_cell_angle_alpha 90.00
_cell_angle_beta 98.757(5)
_cell_angle_gamma 90.00
_cell_formula_units_Z 4
_cell_length_a 14.867(4)
_cell_length_b 11.515(3)
_cell_length_c 21.666(7)
_cell_measurement_reflns_used 6978
_cell_measurement_temperature 98(2)
_cell_measurement_theta_max 40.2
_cell_measurement_theta_min 2.5
_cell_volume 3665.8(18)
_computing_cell_refinement
;
CrystalClear-SM Expert 2.0 r5 (Rigaku, 2010)
;
_computing_data_collection
;
CrystalClear-SM Expert 2.0 r5 (Rigaku, 2010)
;
_computing_data_reduction
;
CrystalClear-SM Expert 2.0 r5 (Rigaku, 2010)
;
_computing_structure_refinement 'SHELXL-97 (Sheldrick, 1997)'
_computing_structure_solution 'SHELXS-97 (Sheldrick, 1990)'
_diffrn_ambient_temperature 98(2)
_diffrn_detector_area_resol_mean 28.5714
_diffrn_measured_fraction_theta_full 0.999
_diffrn_measured_fraction_theta_max 0.999
_diffrn_measurement_device_type
;
Saturn724 (2x2 bin mode)
;
_diffrn_measurement_method \w
_diffrn_radiation_monochromator graphite
_diffrn_radiation_source 'sealed tube'
_diffrn_radiation_type MoK\a
_diffrn_radiation_wavelength 0.71073
_diffrn_reflns_av_R_equivalents 0.0599
_diffrn_reflns_av_sigmaI/netI 0.0638
_diffrn_reflns_limit_h_max 18
_diffrn_reflns_limit_h_min -16
_diffrn_reflns_limit_k_max 13
_diffrn_reflns_limit_k_min -13
_diffrn_reflns_limit_l_max 26
_diffrn_reflns_limit_l_min -26
_diffrn_reflns_number 11739
_diffrn_reflns_reduction_process 'Lp corrections applied'
_diffrn_reflns_theta_full 25.49
_diffrn_reflns_theta_max 25.49
_diffrn_reflns_theta_min 2.77
_diffrn_standards_decay_% <1
_diffrn_standards_interval_count 0
_diffrn_standards_number 0
_exptl_absorpt_coefficient_mu 0.535
_exptl_absorpt_correction_T_max 1.000
_exptl_absorpt_correction_T_min 0.639
_exptl_absorpt_correction_type multi-scan
_exptl_absorpt_process_details 'ABSCOR (Higashi, 1995)'
_exptl_crystal_colour blue
_exptl_crystal_density_diffrn 1.373
_exptl_crystal_density_method 'not measured'
_exptl_crystal_description prism
_exptl_crystal_F_000 1572
_exptl_crystal_size_max 0.22
_exptl_crystal_size_mid 0.20
_exptl_crystal_size_min 0.10
_refine_diff_density_max 0.704
_refine_diff_density_min -0.634
_refine_diff_density_rms '0.071 ====END'
_refine_ls_extinction_method none
_refine_ls_goodness_of_fit_ref 1.012
_refine_ls_hydrogen_treatment constr
_refine_ls_matrix_type full
_refine_ls_number_parameters 240
_refine_ls_number_reflns 3413
_refine_ls_number_restraints 0
_refine_ls_restrained_S_all 1.012
_refine_ls_R_factor_all 0.0601
_refine_ls_R_factor_gt 0.0500
_refine_ls_shift/su_max 0.000
_refine_ls_shift/su_mean 0.000
_refine_ls_structure_factor_coef Fsqd
_refine_ls_weighting_details 'calc w=1/[\s^2^(Fo^2^)+(0.0650P)^2^+7.0000P] where P=(Fo^2^+2Fc^2^)/3'
_refine_ls_weighting_scheme calc
_refine_ls_wR_factor_gt 0.1271
_refine_ls_wR_factor_ref 0.1357
_reflns_number_gt 2915
_reflns_number_total 3413
_reflns_threshold_expression >2sigma(I)
_cod_data_source_file ic5b01732_si_002.cif
_cod_data_source_block Na2[Co(AzaIn)4]-2C7H8
_cod_original_sg_symbol_H-M C2/c
_cod_database_code 4346584

loop_
_symmetry_equiv_pos_as_xyz
'x, y, z'
'-x, y, -z+1/2'
'x+1/2, y+1/2, z'
'-x+1/2, y+1/2, -z+1/2'
'-x, -y, -z'
'x, -y, z-1/2'
'-x+1/2, -y+1/2, -z'
'x+1/2, -y+1/2, z-1/2'

loop_
_atom_site_label
_atom_site_type_symbol
_atom_site_fract_x
_atom_site_fract_y
_atom_site_fract_z
_atom_site_U_iso_or_equiv
_atom_site_adp_type
_atom_site_occupancy
_atom_site_symmetry_multiplicity
_atom_site_calc_flag
_atom_site_refinement_flags
Co1 Co 1.0000 0.29915(5) 0.7500 0.01640(17) Uani 1 2 d S
Na1 Na 0.92234(7) 0.48590(10) 0.64477(5) 0.0214(3) Uani 1 1 d .
N1 N 0.99606(15) 0.1938(2) 0.67634(11) 0.0181(5) Uani 1 1 d .
N2 N 0.90939(15) 0.2988(2) 0.59150(11) 0.0190(5) Uani 1 1 d .
N3 N 0.88360(15) 0.3904(2) 0.74221(11) 0.0191(5) Uani 1 1 d .
N4 N 0.91687(16) 0.5231(2) 0.82896(12) 0.0213(5) Uani 1 1 d .
C1 C 1.03304(19) 0.0836(3) 0.68043(14) 0.0208(6) Uani 1 1 d .
H1A H 1.0687 0.0540 0.7172 0.025 Uiso 1 1 calc R
C2 C 1.01329(19) 0.0209(3) 0.62618(14) 0.0213(6) Uani 1 1 d .
H2A H 1.0314 -0.0564 0.6189 0.026 Uiso 1 1 calc R
C3 C 0.95984(18) 0.0964(2) 0.58290(13) 0.0189(6) Uani 1 1 d .
C4 C 0.91648(18) 0.0899(3) 0.52140(14) 0.0206(6) Uani 1 1 d .
H4A H 0.9175 0.0204 0.4978 0.025 Uiso 1 1 calc R
C5 C 0.87187(19) 0.1879(3) 0.49576(14) 0.0224(6) Uani 1 1 d .
H5A H 0.8422 0.1868 0.4537 0.027 Uiso 1 1 calc R
C6 C 0.87034(19) 0.2892(3) 0.53161(14) 0.0200(6) Uani 1 1 d .
H6A H 0.8397 0.3552 0.5123 0.024 Uiso 1 1 calc R
C7 C 0.95270(18) 0.2022(2) 0.61619(13) 0.0170(6) Uani 1 1 d .
C8 C 0.80171(19) 0.3436(3) 0.71210(14) 0.0211(6) Uani 1 1 d .
H8A H 0.8024 0.2582 0.7038 0.025 Uiso 1 1 calc R
C9 C 0.72770(19) 0.3837(3) 0.73591(14) 0.0218(6) Uani 1 1 d .
H9A H 0.6658 0.3640 0.7222 0.026 Uiso 1 1 calc R
C10 C 0.76170(19) 0.4610(2) 0.78541(14) 0.0196(6) Uani 1 1 d .
C11 C 0.7249(2) 0.5267(3) 0.82988(14) 0.0224(6) Uani 1 1 d .
H11A H 0.6613 0.5275 0.8311 0.027 Uiso 1 1 calc R
C12 C 0.7845(2) 0.5902(3) 0.87192(14) 0.0231(6) Uani 1 1 d .
H12A H 0.7618 0.6365 0.9024 0.028 Uiso 1 1 calc R
C13 C 0.8779(2) 0.5867(3) 0.86982(14) 0.0242(7) Uani 1 1 d .
H13A H 0.9166 0.6324 0.8992 0.029 Uiso 1 1 calc R
C14 C 0.85780(19) 0.4622(2) 0.78782(13) 0.0179(6) Uani 1 1 d .
C15 C 0.8518(2) 0.6620(3) 0.53209(17) 0.0298(7) Uani 1 1 d .
C16 C 0.7793(2) 0.5911(3) 0.54240(17) 0.0303(7) Uani 1 1 d .
H16A H 0.7491 0.5403 0.5079 0.036 Uiso 1 1 calc R
C17 C 0.7480(2) 0.5904(3) 0.59968(18) 0.0359(8) Uani 1 1 d .
H17A H 0.6909 0.5473 0.6041 0.043 Uiso 1 1 calc R
C18 C 0.7885(2) 0.6609(3) 0.64829(18) 0.0384(8) Uani 1 1 d .
H18A H 0.7591 0.6714 0.6865 0.046 Uiso 1 1 calc R
C19 C 0.8606(3) 0.7318(3) 0.63820(19) 0.0412(9) Uani 1 1 d .
H19A H 0.8871 0.7876 0.6714 0.049 Uiso 1 1 calc R
C20 C 0.8915(2) 0.7321(3) 0.58093(18) 0.0346(8) Uani 1 1 d .
H20A H 0.9409 0.7812 0.5750 0.042 Uiso 1 1 calc R
C21 C 0.8849(2) 0.6627(3) 0.47016(18) 0.0398(9) Uani 1 1 d .
H21A H 0.8488 0.6082 0.4418 0.060 Uiso 1 1 calc R
H21B H 0.9491 0.6395 0.4758 0.060 Uiso 1 1 calc R
H21C H 0.8787 0.7411 0.4524 0.060 Uiso 1 1 calc R

loop_
_atom_site_aniso_label
_atom_site_aniso_U_11
_atom_site_aniso_U_22
_atom_site_aniso_U_33
_atom_site_aniso_U_23
_atom_site_aniso_U_13
_atom_site_aniso_U_12
Co1 0.0143(3) 0.0201(3) 0.0146(3) 0.000 0.0015(2) 0.000
Na1 0.0182(6) 0.0244(6) 0.0209(6) 0.0014(5) 0.0008(5) 0.0009(4)
N1 0.0145(12) 0.0230(13) 0.0164(13) -0.0001(10) 0.0016(9) 0.0018(9)
N2 0.0161(12) 0.0233(13) 0.0180(13) 0.0014(10) 0.0043(10) 0.0000(9)
N3 0.0184(12) 0.0206(13) 0.0179(13) -0.0001(10) 0.0016(9) 0.0011(9)
N4 0.0182(12) 0.0270(14) 0.0184(13) -0.0015(10) 0.0017(10) 0.0021(10)
C1 0.0183(14) 0.0236(15) 0.0207(15) 0.0029(12) 0.0039(11) 0.0032(11)
C2 0.0185(14) 0.0220(15) 0.0232(16) -0.0012(12) 0.0027(12) 0.0026(11)
C3 0.0137(13) 0.0241(15) 0.0200(15) -0.0021(12) 0.0058(11) -0.0021(11)
C4 0.0147(14) 0.0256(15) 0.0216(15) -0.0061(12) 0.0026(11) -0.0022(11)
C5 0.0166(14) 0.0331(17) 0.0164(15) 0.0013(12) -0.0013(11) -0.0020(12)
C6 0.0155(13) 0.0247(15) 0.0194(15) 0.0030(12) 0.0016(11) 0.0004(11)
C7 0.0124(13) 0.0241(15) 0.0149(14) -0.0011(11) 0.0039(10) -0.0024(10)
C8 0.0196(14) 0.0203(15) 0.0224(16) 0.0005(12) 0.0000(12) 0.0000(11)
C9 0.0160(14) 0.0274(16) 0.0214(16) -0.0009(12) 0.0014(11) -0.0008(11)
C10 0.0174(14) 0.0206(15) 0.0204(16) 0.0018(11) 0.0021(11) 0.0027(11)
C11 0.0171(14) 0.0299(16) 0.0201(16) 0.0022(12) 0.0027(11) 0.0043(12)
C12 0.0250(15) 0.0246(15) 0.0196(15) -0.0021(12) 0.0028(12) 0.0073(12)
C13 0.0210(15) 0.0260(16) 0.0240(16) -0.0069(13) -0.0015(12) 0.0012(12)
C14 0.0184(14) 0.0186(14) 0.0168(15) 0.0019(11) 0.0025(11) 0.0034(11)
C15 0.0214(15) 0.0271(17) 0.041(2) 0.0002(15) 0.0038(14) 0.0030(12)
C16 0.0223(16) 0.0294(18) 0.038(2) 0.0026(15) 0.0020(14) 0.0024(13)
C17 0.0258(17) 0.0354(19) 0.048(2) 0.0085(17) 0.0086(15) 0.0034(14)
C18 0.040(2) 0.038(2) 0.039(2) 0.0031(16) 0.0105(16) 0.0125(16)
C19 0.044(2) 0.034(2) 0.045(2) -0.0093(17) 0.0045(17) 0.0064(16)
C20 0.0289(18) 0.0282(18) 0.047(2) -0.0040(15) 0.0061(15) -0.0044(13)
C21 0.038(2) 0.042(2) 0.042(2) -0.0067(17) 0.0125(16) -0.0063(16)

loop_
_atom_type_symbol
_atom_type_description
_atom_type_scat_dispersion_real
_atom_type_scat_dispersion_imag
_atom_type_scat_source
Co Co 0.3494 0.9721 'International Tables Vol C Tables 4.2.6.8 and 6.1.1.4'
N N 0.0061 0.0033 'International Tables Vol C Tables 4.2.6.8 and 6.1.1.4'
C C 0.0033 0.0016 'International Tables Vol C Tables 4.2.6.8 and 6.1.1.4'
H H 0.0000 0.0000 'International Tables Vol C Tables 4.2.6.8 and 6.1.1.4'
Na Na 0.0362 0.0249 'International Tables Vol C Tables 4.2.6.8 and 6.1.1.4'

loop_
_geom_angle_atom_site_label_1
_geom_angle_atom_site_label_2
_geom_angle_atom_site_label_3
_geom_angle
_geom_angle_site_symmetry_1
_geom_angle_site_symmetry_3
N1 Co1 N1 105.26(14) . 2_756
N1 Co1 N3 107.74(10) . 2_756
N1 Co1 N3 109.27(9) 2_756 2_756
N1 Co1 N3 109.27(9) . .
N1 Co1 N3 107.74(10) 2_756 .
N3 Co1 N3 116.95(14) 2_756 .
N1 Co1 Na1 159.27(7) . 2_756
N1 Co1 Na1 82.88(7) 2_756 2_756
N3 Co1 Na1 51.65(7) 2_756 2_756
N3 Co1 Na1 85.50(7) . 2_756
N1 Co1 Na1 82.88(7) . .
N1 Co1 Na1 159.27(7) 2_756 .
N3 Co1 Na1 85.50(7) 2_756 .
N3 Co1 Na1 51.65(7) . .
Na1 Co1 Na1 96.13(5) 2_756 .
N4 Na1 N2 105.83(9) 2_756 .
N4 Na1 N3 102.96(9) 2_756 .
N2 Na1 N3 89.96(9) . .
N4 Na1 C18 122.78(11) 2_756 .
N2 Na1 C18 129.37(11) . .
N3 Na1 C18 92.09(10) . .
N4 Na1 C17 144.34(10) 2_756 .
N2 Na1 C17 101.87(10) . .
N3 Na1 C17 99.03(10) . .
C18 Na1 C17 28.10(11) . .
N4 Na1 C8 129.29(9) 2_756 .
N2 Na1 C8 74.62(9) . .
N3 Na1 C8 28.01(8) . .
C18 Na1 C8 84.28(10) . .
C17 Na1 C8 79.52(9) . .
N4 Na1 C19 97.48(11) 2_756 .
N2 Na1 C19 144.83(10) . .
N3 Na1 C19 110.30(11) . .
C18 Na1 C19 27.57(11) . .
C17 Na1 C19 48.15(11) . .
C8 Na1 C19 110.11(11) . .
N4 Na1 C16 130.71(10) 2_756 .
N2 Na1 C16 90.60(9) . .
N3 Na1 C16 123.61(9) . .
C18 Na1 C16 47.95(10) . .
C17 Na1 C16 26.70(10) . .
C8 Na1 C16 99.68(9) . .
C19 Na1 C16 54.29(10) . .
N4 Na1 Co1 73.46(7) 2_756 .
N2 Na1 Co1 74.85(7) . .
N3 Na1 Co1 38.65(5) . .
C18 Na1 Co1 129.21(9) . .
C17 Na1 Co1 136.42(8) . .
C8 Na1 Co1 57.43(6) . .
C19 Na1 Co1 138.18(9) . .
C16 Na1 Co1 155.17(7) . .
C7 N1 C1 104.6(2) . .
C7 N1 Co1 132.15(19) . .
C1 N1 Co1 122.94(19) . .
C6 N2 C7 115.1(2) . .
C6 N2 Na1 121.44(19) . .
C7 N2 Na1 122.72(18) . .
C14 N3 C8 104.3(2) . .
C14 N3 Co1 125.45(18) . .
C8 N3 Co1 120.98(19) . .
C14 N3 Na1 117.37(18) . .
C8 N3 Na1 94.09(17) . .
Co1 N3 Na1 89.70(9) . .
C13 N4 C14 114.5(2) . .
C13 N4 Na1 116.88(19) . 2_756
C14 N4 Na1 125.91(19) . 2_756
C2 C1 N1 113.4(3) . .
C2 C1 H1A 123.3 . .
N1 C1 H1A 123.3 . .
C1 C2 C3 105.5(3) . .
C1 C2 H2A 127.3 . .
C3 C2 H2A 127.3 . .
C4 C3 C7 118.1(3) . .
C4 C3 C2 136.5(3) . .
C7 C3 C2 105.3(2) . .
C5 C4 C3 117.7(3) . .
C5 C4 H4A 121.2 . .
C3 C4 H4A 121.2 . .
C4 C5 C6 120.2(3) . .
C4 C5 H5A 119.9 . .
C6 C5 H5A 119.9 . .
N2 C6 C5 124.2(3) . .
N2 C6 H6A 117.9 . .
C5 C6 H6A 117.9 . .
N2 C7 N1 124.2(3) . .
N2 C7 C3 124.7(3) . .
N1 C7 C3 111.2(2) . .
C9 C8 N3 112.8(3) . .
C9 C8 Na1 125.5(2) . .
N3 C8 Na1 57.90(15) . .
C9 C8 H8A 115.5 . .
N3 C8 H8A 115.5 . .
Na1 C8 H8A 115.5 . .
C8 C9 C10 106.4(2) . .
C8 C9 H9A 126.8 . .
C10 C9 H9A 126.8 . .
C11 C10 C14 117.8(3) . .
C11 C10 C9 136.4(3) . .
C14 C10 C9 105.8(2) . .
C12 C11 C10 117.5(3) . .
C12 C11 H11A 121.2 . .
C10 C11 H11A 121.2 . .
C11 C12 C13 120.3(3) . .
C11 C12 H12A 119.8 . .
C13 C12 H12A 119.8 . .
N4 C13 C12 124.5(3) . .
N4 C13 H13A 117.7 . .
C12 C13 H13A 117.7 . .
N4 C14 N3 123.9(2) . .
N4 C14 C10 125.3(3) . .
N3 C14 C10 110.7(2) . .
C20 C15 C16 117.8(3) . .
C20 C15 C21 121.2(3) . .
C16 C15 C21 120.9(3) . .
C17 C16 C15 121.1(3) . .
C17 C16 Na1 69.05(19) . .
C15 C16 Na1 83.10(19) . .
C17 C16 H16A 119.4 . .
C15 C16 H16A 119.4 . .
Na1 C16 H16A 119.4 . .
C16 C17 C18 120.5(3) . .
C16 C17 Na1 84.2(2) . .
C18 C17 Na1 74.1(2) . .
C16 C17 H17A 119.5 . .
C18 C17 H17A 119.5 . .
Na1 C17 H17A 119.5 . .
C19 C18 C17 118.5(4) . .
C19 C18 Na1 81.5(2) . .
C17 C18 Na1 77.8(2) . .
C19 C18 H18A 120.2 . .
C17 C18 H18A 120.2 . .
Na1 C18 H18A 120.2 . .
C20 C19 C18 120.7(3) . .
C20 C19 Na1 84.5(2) . .
C18 C19 Na1 71.0(2) . .
C20 C19 H19A 119.6 . .
C18 C19 H19A 119.6 . .
Na1 C19 H19A 119.6 . .
C19 C20 C15 121.2(3) . .
C19 C20 H20A 119.4 . .
C15 C20 H20A 119.4 . .
C15 C21 H21A 109.5 . .
C15 C21 H21B 109.5 . .
H21A C21 H21B 109.5 . .
C15 C21 H21C 109.5 . .
H21A C21 H21C 109.5 . .
H21B C21 H21C 109.5 . .

loop_
_geom_bond_atom_site_label_1
_geom_bond_atom_site_label_2
_geom_bond_distance
_geom_bond_site_symmetry_2
Co1 N1 1.998(2) .
Co1 N1 1.998(2) 2_756
Co1 N3 2.010(2) 2_756
Co1 N3 2.010(2) .
Co1 Na1 3.2178(13) 2_756
Co1 Na1 3.2178(13) .
Na1 N4 2.410(3) 2_756
Na1 N2 2.438(3) .
Na1 N3 2.524(3) .
Na1 C18 2.842(4) .
Na1 C17 2.889(4) .
Na1 C8 2.971(3) .
Na1 C19 2.973(4) .
Na1 C16 3.078(3) .
N1 C7 1.366(4) .
N1 C1 1.381(4) .
N2 C6 1.343(4) .
N2 C7 1.354(4) .
N3 C14 1.386(4) .
N3 C8 1.399(4) .
N4 C13 1.347(4) .
N4 C14 1.349(4) .
N4 Na1 2.410(3) 2_756
C1 C2 1.372(4) .
C1 H1A 0.9500 .
C2 C3 1.428(4) .
C2 H2A 0.9500 .
C3 C4 1.391(4) .
C3 C7 1.427(4) .
C4 C5 1.383(4) .
C4 H4A 0.9500 .
C5 C6 1.403(4) .
C5 H5A 0.9500 .
C6 H6A 0.9500 .
C8 C9 1.365(4) .
C8 H8A 1.0000 .
C9 C10 1.426(4) .
C9 H9A 0.9500 .
C10 C11 1.400(4) .
C10 C14 1.422(4) .
C11 C12 1.379(4) .
C11 H11A 0.9500 .
C12 C13 1.397(4) .
C12 H12A 0.9500 .
C13 H13A 0.9500 .
C15 C20 1.390(5) .
C15 C16 1.397(5) .
C15 C21 1.499(5) .
C16 C17 1.390(5) .
C16 H16A 1.0000 .
C17 C18 1.392(5) .
C17 H17A 1.0000 .
C18 C19 1.391(6) .
C18 H18A 1.0000 .
C19 C20 1.387(5) .
C19 H19A 1.0000 .
C20 H20A 0.9500 .
C21 H21A 0.9800 .
C21 H21B 0.9800 .
C21 H21C 0.9800 .
